data_2015949
loop_
_publ_author_name
'Sonar, Vijayakumar N.'
'M. Venkatraj'
'Parkin, Sean'
'Crooks, Peter A.'

_publ_section_title
;(<i>Z</i>)-2-[(1-Phenylsulfonyl-1<i>H</i>-indol-3-yl)methylene]-1-azabicyclo[2.2.2]octan-3-one
 semicarbazone
;
_journal_coeditor_code HJ3030
_journal_issue 5
_journal_name_full 'Acta Crystallographica Section C'
_journal_page_first o277
_journal_page_last o279
_journal_paper_doi 10.1107/S0108270107006129
_journal_volume 63
_journal_year 2007
_chemical_formula_iupac 'C23 H23 N5 O3 S'
_chemical_formula_moiety 'C23 H23 N5 O3 S'
_chemical_formula_sum 'C23 H23 N5 O3 S'
_chemical_formula_weight 449.52
_chemical_name_systematic
;(Z)-2-[(1-Phenylsulfonyl-1H-indol-3-yl)methylene]-1-azabicyclo[2.2.2]octan-3-one
semicarbazone
;
_space_group_IT_number 14
_symmetry_cell_setting monoclinic
_symmetry_space_group_name_Hall '-P 2ybc'
_symmetry_space_group_name_H-M 'P 1 21/c 1'
_atom_sites_solution_hydrogens geom
_atom_sites_solution_primary direct
_atom_sites_solution_secondary difmap
_audit_creation_method SHELXL97
_cell_angle_alpha 90.00
_cell_angle_beta 99.3278(9)
_cell_angle_gamma 90.00
_cell_formula_units_Z 4
_cell_length_a 11.2058(2)
_cell_length_b 12.7677(2)
_cell_length_c 15.0499(3)
_cell_measurement_reflns_used 5073
_cell_measurement_temperature 90.0(2)
_cell_measurement_theta_max 27.48
_cell_measurement_theta_min 1.00
_cell_volume 2124.75(7)
_computing_cell_refinement 'SCALEPACK (Otwinowski & Minor, 1997)'
_computing_data_collection 'COLLECT (Nonius, 1999)'
_computing_data_reduction 'DENZO-SMN (Otwinowski & Minor, 1997)'
_computing_molecular_graphics 'XP in SHELXTL (Sheldrick, 1995)'
_computing_publication_material 'SHELXL97 and local programs'
_computing_structure_refinement 'SHELXL97 (Sheldrick, 1997)'
_computing_structure_solution 'SHELXS97 (Sheldrick, 1997)'
_diffrn_ambient_temperature 90.0(2)
_diffrn_detector_area_resol_mean 18
_diffrn_measured_fraction_theta_full 0.998
_diffrn_measured_fraction_theta_max 0.998
_diffrn_measurement_device_type 'Nonius KappaCCD area-detector'
_diffrn_measurement_method '\w scans at fixed \c = 55\%'
_diffrn_radiation_monochromator graphite
_diffrn_radiation_source 'fine-focus sealed tube'
_diffrn_radiation_type MoK\a
_diffrn_radiation_wavelength 0.71073
_diffrn_reflns_av_R_equivalents 0.0274
_diffrn_reflns_av_sigmaI/netI 0.0401
_diffrn_reflns_limit_h_max 14
_diffrn_reflns_limit_h_min -14
_diffrn_reflns_limit_k_max 16
_diffrn_reflns_limit_k_min -16
_diffrn_reflns_limit_l_max 19
_diffrn_reflns_limit_l_min -19
_diffrn_reflns_number 9258
_diffrn_reflns_theta_full 27.45
_diffrn_reflns_theta_max 27.45
_diffrn_reflns_theta_min 1.84
_exptl_absorpt_coefficient_mu 0.189
_exptl_absorpt_correction_T_max 0.9631
_exptl_absorpt_correction_T_min 0.9454
_exptl_absorpt_correction_type multi-scan
_exptl_absorpt_process_details '(SCALEPACK; Otwinowski & Minor, 1997)'
_exptl_crystal_colour yellow
_exptl_crystal_density_diffrn 1.405
_exptl_crystal_density_method 'not measured'
_exptl_crystal_description block
_exptl_crystal_F_000 944
_exptl_crystal_size_max 0.30
_exptl_crystal_size_mid 0.20
_exptl_crystal_size_min 0.20
_refine_diff_density_max 0.316
_refine_diff_density_min -0.383
_refine_ls_extinction_method none
_refine_ls_goodness_of_fit_ref 1.060
_refine_ls_hydrogen_treatment constr
_refine_ls_matrix_type full
_refine_ls_number_parameters 289
_refine_ls_number_reflns 4851
_refine_ls_number_restraints 0
_refine_ls_restrained_S_all 1.060
_refine_ls_R_factor_all 0.0587
_refine_ls_R_factor_gt 0.0396
_refine_ls_shift/su_max 0.000
_refine_ls_shift/su_mean 0.000
_refine_ls_structure_factor_coef Fsqd
_refine_ls_weighting_details 'calc w = 1/[\s^2^(Fo^2^)+(0.0574P)^2^+0.4741P] where P=(Fo^2^+2Fc^2^)/3'
_refine_ls_weighting_scheme calc
_refine_ls_wR_factor_gt 0.1012
_refine_ls_wR_factor_ref 0.1109
_reflns_number_gt 3681
_reflns_number_total 4851
_reflns_threshold_expression I>2\s(I)
_cod_data_source_file hj3030.cif
_cod_data_source_block I
_cod_original_sg_symbol_H-M 'P 21/c'
_cod_database_code 2015949
_cod_database_fobs_code 2015949

loop_
_symmetry_equiv_pos_as_xyz
'x, y, z'
'-x, y+1/2, -z+1/2'
'-x, -y, -z'
'x, -y-1/2, z-1/2'

loop_
_atom_site_type_symbol
_atom_site_label
_atom_site_fract_x
_atom_site_fract_y
_atom_site_fract_z
_atom_site_U_iso_or_equiv
_atom_site_adp_type
_atom_site_calc_flag
_atom_site_refinement_flags
_atom_site_occupancy
S S1 0.52629(4) 0.23309(3) 0.65312(3) 0.02064(12) Uani d . 1
O O1 0.06361(10) -0.12945(9) -0.01015(7) 0.0228(3) Uani d . 1
N N1 0.51618(11) 0.17182(10) 0.55438(8) 0.0184(3) Uani d . 1
C C1 0.40908(14) 0.16767(12) 0.49169(10) 0.0185(3) Uani d . 1
H H1 0.3330 0.1943 0.5013 0.022 Uiso calc R 1
O O2 0.62682(11) 0.18602(9) 0.70982(7) 0.0277(3) Uani d . 1
N N2 0.18784(12) 0.21890(11) 0.34876(9) 0.0214(3) Uani d . 1
C C2 0.43040(13) 0.11985(12) 0.41515(10) 0.0163(3) Uani d . 1
O O3 0.40802(11) 0.22977(10) 0.67635(8) 0.0274(3) Uani d . 1
N N3 0.18362(11) 0.01288(11) 0.18193(9) 0.0198(3) Uani d . 1
C C3 0.55802(13) 0.09339(12) 0.42848(10) 0.0164(3) Uani d . 1
N N4 0.10182(12) -0.01862(11) 0.10775(9) 0.0212(3) Uani d . 1
H H4A 0.0362 0.0184 0.0893 0.025 Uiso calc R 1
C C4 0.62985(14) 0.04215(13) 0.37463(11) 0.0201(3) Uani d . 1
H H4 0.5960 0.0175 0.3164 0.024 Uiso calc R 1
N N5 0.21256(12) -0.17097(11) 0.10530(9) 0.0228(3) Uani d . 1
H H5A 0.2287 -0.2303 0.0799 0.027 Uiso calc R 1
H H5B 0.2539 -0.1529 0.1578 0.027 Uiso calc R 1
C C5 0.75117(15) 0.02789(13) 0.40746(11) 0.0236(4) Uani d . 1
H H5 0.8007 -0.0082 0.3719 0.028 Uiso calc R 1
C C6 0.80220(14) 0.06584(13) 0.49234(11) 0.0237(4) Uani d . 1
H H6 0.8865 0.0571 0.5123 0.028 Uiso calc R 1
C C7 0.73292(14) 0.11590(12) 0.54810(11) 0.0215(3) Uani d . 1
H H7 0.7674 0.1406 0.6062 0.026 Uiso calc R 1
C C8 0.61085(14) 0.12816(12) 0.51490(10) 0.0175(3) Uani d . 1
C C9 0.34470(13) 0.08920(12) 0.33617(10) 0.0170(3) Uani d . 1
H H9 0.3691 0.0333 0.3016 0.020 Uiso calc R 1
C C10 0.23579(14) 0.13025(12) 0.30645(10) 0.0178(3) Uani d . 1
C C11 0.15035(16) 0.30028(13) 0.27930(12) 0.0268(4) Uani d . 1
H H11A 0.2214 0.3217 0.2522 0.032 Uiso calc R 1
H H11B 0.1210 0.3627 0.3083 0.032 Uiso calc R 1
C C12 0.04970(17) 0.26100(14) 0.20419(12) 0.0311(4) Uani d . 1
H H12A -0.0262 0.2999 0.2063 0.037 Uiso calc R 1
H H12B 0.0737 0.2724 0.1444 0.037 Uiso calc R 1
C C13 0.03073(14) 0.14414(14) 0.21932(11) 0.0246(4) Uani d . 1
H H13 -0.0283 0.1134 0.1691 0.030 Uiso calc R 1
C C14 -0.01258(16) 0.12963(16) 0.31082(12) 0.0322(4) Uani d . 1
H H14A -0.0182 0.0541 0.3244 0.039 Uiso calc R 1
H H14B -0.0936 0.1613 0.3087 0.039 Uiso calc R 1
C C15 0.07947(15) 0.18361(15) 0.38475(12) 0.0289(4) Uani d . 1
H H15A 0.0406 0.2446 0.4089 0.035 Uiso calc R 1
H H15B 0.1040 0.1339 0.4349 0.035 Uiso calc R 1
C C16 0.15120(13) 0.08962(12) 0.22868(10) 0.0177(3) Uani d . 1
C C17 0.12469(14) -0.10794(13) 0.06382(10) 0.0194(3) Uani d . 1
C C18 0.56295(14) 0.36276(13) 0.63079(10) 0.0186(3) Uani d . 1
C C19 0.47539(14) 0.44052(13) 0.63028(10) 0.0218(4) Uani d . 1
H H19 0.3961 0.4234 0.6402 0.026 Uiso calc R 1
C C20 0.50653(15) 0.54334(14) 0.61499(11) 0.0249(4) Uani d . 1
H H20 0.4485 0.5975 0.6154 0.030 Uiso calc R 1
C C21 0.62182(15) 0.56746(14) 0.59919(11) 0.0256(4) Uani d . 1
H H21 0.6427 0.6382 0.5893 0.031 Uiso calc R 1
C C22 0.70691(15) 0.48886(13) 0.59772(12) 0.0270(4) Uani d . 1
H H22 0.7850 0.5057 0.5851 0.032 Uiso calc R 1
C C23 0.67862(14) 0.38589(13) 0.61449(11) 0.0227(4) Uani d . 1
H H23 0.7372 0.3321 0.6148 0.027 Uiso calc R 1

loop_
_atom_site_aniso_label
_atom_site_aniso_U_11
_atom_site_aniso_U_22
_atom_site_aniso_U_33
_atom_site_aniso_U_12
_atom_site_aniso_U_13
_atom_site_aniso_U_23
S1 0.0274(2) 0.0202(2) 0.01356(19) -0.00139(16) 0.00103(15) -0.00125(16)
O1 0.0246(6) 0.0214(6) 0.0199(6) -0.0007(5) -0.0034(5) -0.0035(5)
N1 0.0196(7) 0.0188(7) 0.0159(6) -0.0007(5) 0.0002(5) -0.0019(6)
C1 0.0171(8) 0.0180(8) 0.0196(8) -0.0006(6) 0.0008(6) 0.0015(6)
O2 0.0381(7) 0.0237(7) 0.0179(6) 0.0035(5) -0.0061(5) 0.0012(5)
N2 0.0232(7) 0.0211(8) 0.0188(7) 0.0047(6) 0.0002(5) -0.0019(6)
C2 0.0171(8) 0.0149(8) 0.0167(7) 0.0000(6) 0.0021(6) 0.0026(6)
O3 0.0324(7) 0.0294(7) 0.0222(6) -0.0059(5) 0.0103(5) -0.0041(5)
N3 0.0187(7) 0.0216(7) 0.0175(6) -0.0025(5) -0.0021(5) -0.0022(6)
C3 0.0183(8) 0.0137(8) 0.0168(7) -0.0007(6) 0.0015(6) 0.0035(6)
N4 0.0174(7) 0.0231(8) 0.0207(7) 0.0018(5) -0.0045(5) -0.0046(6)
C4 0.0240(8) 0.0193(9) 0.0176(7) -0.0015(6) 0.0050(6) 0.0010(6)
N5 0.0259(7) 0.0213(7) 0.0190(7) 0.0019(6) -0.0029(6) -0.0038(6)
C5 0.0230(8) 0.0212(9) 0.0278(9) 0.0022(7) 0.0076(7) 0.0016(7)
C6 0.0167(8) 0.0207(9) 0.0330(9) -0.0021(6) 0.0014(7) 0.0049(7)
C7 0.0218(8) 0.0176(8) 0.0229(8) -0.0034(6) -0.0028(6) 0.0025(7)
C8 0.0200(8) 0.0143(8) 0.0181(7) -0.0007(6) 0.0031(6) 0.0024(6)
C9 0.0209(8) 0.0160(8) 0.0142(7) -0.0014(6) 0.0030(6) -0.0007(6)
C10 0.0206(8) 0.0183(8) 0.0145(7) -0.0001(6) 0.0028(6) -0.0001(6)
C11 0.0291(9) 0.0200(9) 0.0293(9) 0.0034(7) -0.0013(7) -0.0010(7)
C12 0.0340(10) 0.0274(10) 0.0276(9) 0.0102(8) -0.0078(8) -0.0016(8)
C13 0.0181(8) 0.0279(9) 0.0261(8) 0.0022(7) -0.0015(6) -0.0077(7)
C14 0.0240(9) 0.0380(12) 0.0370(10) -0.0009(8) 0.0123(8) -0.0104(9)
C15 0.0290(9) 0.0342(11) 0.0247(9) 0.0058(8) 0.0077(7) -0.0032(8)
C16 0.0177(8) 0.0176(8) 0.0177(7) -0.0012(6) 0.0030(6) 0.0009(6)
C17 0.0191(8) 0.0198(8) 0.0191(8) -0.0034(6) 0.0024(6) -0.0004(7)
C18 0.0228(8) 0.0180(8) 0.0138(7) -0.0002(6) -0.0010(6) -0.0016(6)
C19 0.0202(8) 0.0280(9) 0.0167(7) 0.0010(7) 0.0010(6) -0.0040(7)
C20 0.0289(9) 0.0232(9) 0.0205(8) 0.0080(7) -0.0029(7) -0.0042(7)
C21 0.0327(10) 0.0186(9) 0.0238(8) -0.0001(7) -0.0005(7) -0.0017(7)
C22 0.0247(9) 0.0243(9) 0.0313(9) -0.0042(7) 0.0020(7) -0.0037(8)
C23 0.0215(8) 0.0191(9) 0.0259(8) 0.0018(6) -0.0010(7) -0.0052(7)

loop_
_atom_type_symbol
_atom_type_description
_atom_type_scat_dispersion_real
_atom_type_scat_dispersion_imag
_atom_type_scat_source
C C .0033 .0016 'International Tables Vol C Tables 4.2.6.8 and 6.1.1.4'
H H .0000 .0000 'International Tables Vol C Tables 4.2.6.8 and 6.1.1.4'
N N .0061 .0033 'International Tables Vol C Tables 4.2.6.8 and 6.1.1.4'
O O .0106 .0060 'International Tables Vol C Tables 4.2.6.8 and 6.1.1.4'
S S .1246 .1234 'International Tables Vol C Tables 4.2.6.8 and 6.1.1.4'

loop_
_geom_angle_atom_site_label_1
_geom_angle_atom_site_label_2
_geom_angle_atom_site_label_3
_geom_angle
_geom_angle_publ_flag
O3 S1 O2 120.99(7) ?
O3 S1 N1 105.86(7) ?
O2 S1 N1 105.53(7) ?
O3 S1 C18 109.37(8) ?
O2 S1 C18 108.96(7) ?
N1 S1 C18 104.88(7) ?
C1 N1 C8 108.74(12) ?
C1 N1 S1 123.01(11) ?
C8 N1 S1 127.83(10) ?
C2 C1 N1 109.79(13) ?
C2 C1 H1 125.1 ?
N1 C1 H1 125.1 ?
C10 N2 C15 108.00(13) ?
C10 N2 C11 108.71(12) ?
C15 N2 C11 108.41(13) ?
C1 C2 C3 106.99(13) ?
C1 C2 C9 129.03(14) y
C3 C2 C9 123.73(13) ?
C16 N3 N4 116.84(13) ?
C4 C3 C8 119.21(14) ?
C4 C3 C2 132.66(14) ?
C8 C3 C2 108.12(13) ?
C17 N4 N3 118.83(13) ?
C17 N4 H4A 120.6 ?
N3 N4 H4A 120.6 ?
C5 C4 C3 118.77(15) ?
C5 C4 H4 120.6 ?
C3 C4 H4 120.6 ?
C17 N5 H5A 120.0 ?
C17 N5 H5B 120.0 ?
H5A N5 H5B 120.0 ?
C4 C5 C6 120.93(15) ?
C4 C5 H5 119.5 ?
C6 C5 H5 119.5 ?
C7 C6 C5 121.71(15) ?
C7 C6 H6 119.1 ?
C5 C6 H6 119.1 ?
C8 C7 C6 116.73(15) ?
C8 C7 H7 121.6 ?
C6 C7 H7 121.6 ?
C7 C8 C3 122.60(14) ?
C7 C8 N1 131.09(14) ?
C3 C8 N1 106.30(13) ?
C10 C9 C2 127.85(14) y
C10 C9 H9 116.1 ?
C2 C9 H9 116.1 ?
C9 C10 N2 122.99(14) y
C9 C10 C16 124.17(14) ?
N2 C10 C16 112.84(13) y
N2 C11 C12 112.17(14) ?
N2 C11 H11A 109.2 ?
C12 C11 H11A 109.2 ?
N2 C11 H11B 109.2 ?
C12 C11 H11B 109.2 ?
H11A C11 H11B 107.9 ?
C13 C12 C11 108.08(14) ?
C13 C12 H12A 110.1 ?
C11 C12 H12A 110.1 ?
C13 C12 H12B 110.1 ?
C11 C12 H12B 110.1 ?
H12A C12 H12B 108.4 ?
C16 C13 C12 108.72(14) ?
C16 C13 C14 105.54(14) ?
C12 C13 C14 108.74(15) ?
C16 C13 H13 111.2 ?
C12 C13 H13 111.2 ?
C14 C13 H13 111.2 ?
C13 C14 C15 108.54(14) ?
C13 C14 H14A 110.0 ?
C15 C14 H14A 110.0 ?
C13 C14 H14B 110.0 ?
C15 C14 H14B 110.0 ?
H14A C14 H14B 108.4 ?
N2 C15 C14 111.29(13) ?
N2 C15 H15A 109.4 ?
C14 C15 H15A 109.4 ?
N2 C15 H15B 109.4 ?
C14 C15 H15B 109.4 ?
H15A C15 H15B 108.0 ?
N3 C16 C10 119.82(14) ?
N3 C16 C13 128.82(14) ?
C10 C16 C13 111.26(13) ?
O1 C17 N5 122.73(15) ?
O1 C17 N4 120.07(14) ?
N5 C17 N4 117.18(13) ?
C23 C18 C19 121.55(15) ?
C23 C18 S1 119.29(12) ?
C19 C18 S1 119.15(12) ?
C20 C19 C18 118.61(15) ?
C20 C19 H19 120.7 ?
C18 C19 H19 120.7 ?
C21 C20 C19 120.36(15) ?
C21 C20 H20 119.8 ?
C19 C20 H20 119.8 ?
C20 C21 C22 120.29(17) ?
C20 C21 H21 119.9 ?
C22 C21 H21 119.9 ?
C23 C22 C21 120.37(16) ?
C23 C22 H22 119.8 ?
C21 C22 H22 119.8 ?
C22 C23 C18 118.78(15) ?
C22 C23 H23 120.6 ?
C18 C23 H23 120.6 ?

loop_
_geom_bond_atom_site_label_1
_geom_bond_atom_site_label_2
_geom_bond_distance
_geom_bond_publ_flag
S1 O3 1.4250(12) ?
S1 O2 1.4307(12) y
S1 N1 1.6668(13) y
S1 C18 1.7514(17) y
O1 C17 1.2394(18) y
N1 C1 1.4023(19) ?
N1 C8 1.4120(19) ?
C1 C2 1.359(2) ?
C1 H1 0.9500 ?
N2 C10 1.444(2) ?
N2 C15 1.478(2) ?
N2 C11 1.485(2) ?
C2 C3 1.451(2) ?
C2 C9 1.455(2) y
N3 C16 1.292(2) y
N3 N4 1.3844(17) y
C3 C4 1.394(2) ?
C3 C8 1.411(2) ?
N4 C17 1.363(2) ?
N4 H4A 0.8800 ?
C4 C5 1.381(2) ?
C4 H4 0.9500 ?
N5 C17 1.344(2) y
N5 H5A 0.8800 ?
N5 H5B 0.8800 ?
C5 C6 1.399(2) ?
C5 H5 0.9500 ?
C6 C7 1.388(2) ?
C6 H6 0.9500 ?
C7 C8 1.387(2) ?
C7 H7 0.9500 ?
C9 C10 1.337(2) y
C9 H9 0.9500 ?
C10 C16 1.476(2) y
C11 C12 1.545(2) ?
C11 H11A 0.9900 ?
C11 H11B 0.9900 ?
C12 C13 1.529(3) ?
C12 H12A 0.9900 ?
C12 H12B 0.9900 ?
C13 C16 1.505(2) ?
C13 C14 1.544(2) ?
C13 H13 1.0000 ?
C14 C15 1.551(2) ?
C14 H14A 0.9900 ?
C14 H14B 0.9900 ?
C15 H15A 0.9900 ?
C15 H15B 0.9900 ?
C18 C23 1.389(2) ?
C18 C19 1.395(2) ?
C19 C20 1.387(2) ?
C19 H19 0.9500 ?
C20 C21 1.386(2) ?
C20 H20 0.9500 ?
C21 C22 1.387(2) ?
C21 H21 0.9500 ?
C22 C23 1.385(2) ?
C22 H22 0.9500 ?
C23 H23 0.9500 ?

loop_
_geom_hbond_atom_site_label_D
_geom_hbond_atom_site_label_H
_geom_hbond_atom_site_label_A
_geom_hbond_site_symmetry_A
_geom_hbond_distance_DH
_geom_hbond_distance_HA
_geom_hbond_distance_DA
_geom_hbond_angle_DHA
N4 H4A O1 3 0.88 2.06 2.8785(17) 154.0
N5 H5B O2 3_656 0.88 2.25 3.0651(17) 153.7

loop_
_geom_torsion_atom_site_label_1
_geom_torsion_atom_site_label_2
_geom_torsion_atom_site_label_3
_geom_torsion_atom_site_label_4
_geom_torsion
_geom_torsion_publ_flag
O3 S1 N1 C1 27.83(14) y
O2 S1 N1 C1 157.21(12) ?
C18 S1 N1 C1 -87.77(13) ?
O3 S1 N1 C8 -160.46(13) ?
O2 S1 N1 C8 -31.08(15) y
C18 S1 N1 C8 83.93(14) ?
C8 N1 C1 C2 2.20(17) ?
S1 N1 C1 C2 175.29(11) ?
N1 C1 C2 C3 -1.00(17) ?
N1 C1 C2 C9 173.35(15) ?
C1 C2 C3 C4 178.39(17) ?
C9 C2 C3 C4 3.7(3) ?
C1 C2 C3 C8 -0.55(17) ?
C9 C2 C3 C8 -175.28(14) ?
C16 N3 N4 C17 -171.07(14) ?
C8 C3 C4 C5 -0.6(2) ?
C2 C3 C4 C5 -179.45(16) ?
C3 C4 C5 C6 -1.3(2) ?
C4 C5 C6 C7 2.2(2) ?
C5 C6 C7 C8 -1.1(2) ?
C6 C7 C8 C3 -0.8(2) ?
C6 C7 C8 N1 177.86(15) ?
C4 C3 C8 C7 1.7(2) ?
C2 C3 C8 C7 -179.17(14) ?
C4 C3 C8 N1 -177.26(14) ?
C2 C3 C8 N1 1.85(16) ?
C1 N1 C8 C7 178.68(16) ?
S1 N1 C8 C7 6.0(2) ?
C1 N1 C8 C3 -2.46(16) ?
S1 N1 C8 C3 -175.13(11) ?
C1 C2 C9 C10 25.1(3) ?
C3 C2 C9 C10 -161.39(15) ?
C2 C9 C10 N2 3.1(3) ?
C2 C9 C10 C16 -175.84(14) ?
C15 N2 C10 C9 -115.97(17) ?
C11 N2 C10 C9 126.60(16) ?
C15 N2 C10 C16 63.08(16) ?
C11 N2 C10 C16 -54.35(17) ?
C10 N2 C11 C12 61.52(18) ?
C15 N2 C11 C12 -55.65(18) ?
N2 C11 C12 C13 -6.9(2) ?
C11 C12 C13 C16 -51.93(18) ?
C11 C12 C13 C14 62.51(18) ?
C16 C13 C14 C15 61.99(18) ?
C12 C13 C14 C15 -54.51(19) ?
C10 N2 C15 C14 -53.66(18) ?
C11 N2 C15 C14 63.96(18) ?
C13 C14 C15 N2 -8.0(2) ?
N4 N3 C16 C10 -177.48(13) ?
N4 N3 C16 C13 6.5(2) ?
C9 C10 C16 N3 -3.7(2) y
N2 C10 C16 N3 177.31(14) ?
C9 C10 C16 C13 172.99(15) ?
N2 C10 C16 C13 -6.05(18) ?
C12 C13 C16 N3 -122.76(18) ?
C14 C13 C16 N3 120.73(18) ?
C12 C13 C16 C10 60.98(17) ?
C14 C13 C16 C10 -55.53(17) ?
N3 N4 C17 O1 -168.96(14) ?
N3 N4 C17 N5 12.8(2) ?
O3 S1 C18 C23 174.30(12) ?
O2 S1 C18 C23 40.05(14) ?
N1 S1 C18 C23 -72.55(13) ?
O3 S1 C18 C19 -5.35(15) ?
O2 S1 C18 C19 -139.61(12) ?
N1 S1 C18 C19 107.79(13) y
C23 C18 C19 C20 -1.4(2) ?
S1 C18 C19 C20 178.23(12) ?
C18 C19 C20 C21 1.0(2) ?
C19 C20 C21 C22 0.6(2) ?
C20 C21 C22 C23 -1.8(3) ?
C21 C22 C23 C18 1.4(2) ?
C19 C18 C23 C22 0.2(2) ?
S1 C18 C23 C22 -179.42(12) ?
